data_7121674
loop_
_publ_author_name
'Li, Jun'
'Daniliuc, Constantin G.'
'Kehr, Gerald'
'Erker, Gerhard'

_publ_section_title
;
 Selective formation of heterocyclic trans-cycloalkenes by alkyne addition
 to a biphenylene-based phosphane/borane frustrated Lewis pair.
;
_journal_issue 49
_journal_name_full 'Chemical communications (Cambridge, England)'
_journal_page_first 6344
_journal_page_last 6347
_journal_paper_doi 10.1039/c8cc03369b
_journal_volume 54
_journal_year 2018
_chemical_formula_sum 'C59 H46 B F10 P'
_chemical_formula_weight 986.74
_space_group_IT_number 13
_space_group_name_Hall '-P 2yc'
_space_group_name_H-M_alt 'P 1 2/c 1'
_symmetry_cell_setting monoclinic
_symmetry_space_group_name_Hall '-P 2yc'
_symmetry_space_group_name_H-M 'P 1 2/c 1'
_atom_sites_solution_hydrogens geom
_atom_sites_solution_primary direct
_atom_sites_solution_secondary difmap
_audit_creation_method SHELXL-97
_audit_update_record
;
2017-11-28 deposited with the CCDC.
2018-05-14 downloaded from the CCDC.
;
_cell_angle_alpha 90.00
_cell_angle_beta 113.888(1)
_cell_angle_gamma 90.00
_cell_formula_units_Z 4
_cell_length_a 22.7843(3)
_cell_length_b 8.4334(2)
_cell_length_c 27.6135(5)
_cell_measurement_reflns_used 11337
_cell_measurement_temperature 223(2)
_cell_measurement_theta_max 28.28
_cell_measurement_theta_min 4.08
_cell_volume 4851.40(16)
_computing_cell_refinement 'Collect (Nonius B.V., 1998)'
_computing_data_collection 'Collect (Nonius B.V., 1998)'
_computing_data_reduction 'Denzo-SMN (Otwinowski & Minor, 1997)'
_computing_molecular_graphics 'XP (BrukerAXS, 2000)'
_computing_publication_material 'SHELXL-97 (Sheldrick, 1997)'
_computing_structure_refinement 'SHELXL-97 (Sheldrick, 1997)'
_computing_structure_solution 'SHELXS-97 (Sheldrick, 1990)'
_diffrn_ambient_temperature 223(2)
_diffrn_measured_fraction_theta_full 0.989
_diffrn_measured_fraction_theta_max 0.989
_diffrn_measurement_device_type 'Nonius KappaCCD APEXII'
_diffrn_measurement_method '\w and \f scans'
_diffrn_radiation_monochromator 'Montel mirror'
_diffrn_radiation_source 'rotating anode Nonius FR591'
_diffrn_radiation_type MoK\a
_diffrn_radiation_wavelength 0.71073
_diffrn_reflns_av_R_equivalents 0.097
_diffrn_reflns_av_sigmaI/netI 0.0900
_diffrn_reflns_limit_h_max 27
_diffrn_reflns_limit_h_min -26
_diffrn_reflns_limit_k_max 9
_diffrn_reflns_limit_k_min -10
_diffrn_reflns_limit_l_max 32
_diffrn_reflns_limit_l_min -32
_diffrn_reflns_number 39200
_diffrn_reflns_theta_full 25.00
_diffrn_reflns_theta_max 25.00
_diffrn_reflns_theta_min 4.13
_exptl_absorpt_coefficient_mu 0.135
_exptl_absorpt_correction_T_max 0.9973
_exptl_absorpt_correction_T_min 0.9840
_exptl_absorpt_correction_type multi-scan
_exptl_absorpt_process_details 'Denzo (Otwinowski, Borek, Majewski & Minor, 2003)'
_exptl_crystal_colour yellow
_exptl_crystal_density_diffrn 1.351
_exptl_crystal_density_method 'not measured'
_exptl_crystal_description plate
_exptl_crystal_F_000 2040
_exptl_crystal_size_max 0.12
_exptl_crystal_size_mid 0.06
_exptl_crystal_size_min 0.02
_refine_diff_density_max 0.290
_refine_diff_density_min -0.248
_refine_diff_density_rms 0.056
_refine_ls_extinction_method none
_refine_ls_goodness_of_fit_ref 1.100
_refine_ls_hydrogen_treatment constr
_refine_ls_matrix_type full
_refine_ls_number_parameters 703
_refine_ls_number_reflns 8435
_refine_ls_number_restraints 150
_refine_ls_restrained_S_all 1.094
_refine_ls_R_factor_all 0.1433
_refine_ls_R_factor_gt 0.0822
_refine_ls_shift/su_max 0.001
_refine_ls_shift/su_mean 0.000
_refine_ls_structure_factor_coef Fsqd
_refine_ls_weighting_details 'calc w=1/[\s^2^(Fo^2^)+(0.0000P)^2^+11.4467P] where P=(Fo^2^+2Fc^2^)/3'
_refine_ls_weighting_scheme calc
_refine_ls_wR_factor_gt 0.1328
_refine_ls_wR_factor_ref 0.1584
_reflns_number_gt 5171
_reflns_number_total 8435
_reflns_threshold_expression >2sigma(I)
_cod_data_source_file c8cc03369b2.cif
_cod_data_source_block erk8366
_cod_depositor_comments 'Adding full bibliography for 7121673--7121682.cif.'
_cod_original_sg_symbol_H-M P2/c
_cod_database_code 7121674

loop_
_symmetry_equiv_pos_as_xyz
'x, y, z'
'-x, y, -z+1/2'
'-x, -y, -z'
'x, -y, z-1/2'

loop_
_atom_site_label
_atom_site_type_symbol
_atom_site_fract_x
_atom_site_fract_y
_atom_site_fract_z
_atom_site_U_iso_or_equiv
_atom_site_adp_type
_atom_site_occupancy
_atom_site_symmetry_multiplicity
_atom_site_calc_flag
_atom_site_refinement_flags
_atom_site_disorder_assembly
_atom_site_disorder_group
P1 P 0.24173(5) 0.22987(14) 0.00853(5) 0.0331(3) Uani 1 1 d . . .
B1 B 0.2036(2) 0.1125(6) 0.1379(2) 0.0336(12) Uani 1 1 d . . .
C8 C 0.1448(2) -0.0033(5) 0.09874(17) 0.0347(11) Uani 1 1 d . . .
C7 C 0.1055(2) -0.0940(6) 0.11783(19) 0.0431(12) Uani 1 1 d . . .
H7 H 0.1148 -0.0889 0.1542 0.052 Uiso 1 1 calc R . .
C6 C 0.0551(2) -0.1880(6) 0.0867(2) 0.0506(14) Uani 1 1 d . . .
H6 H 0.0312 -0.2425 0.1023 0.061 Uiso 1 1 calc R . .
C5 C 0.0385(2) -0.2049(6) 0.0321(2) 0.0466(12) Uani 1 1 d . . .
H5 H 0.0039 -0.2683 0.0104 0.056 Uiso 1 1 calc R . .
C4 C 0.0666(2) -0.0952(6) -0.08802(19) 0.0460(12) Uani 1 1 d . . .
H4 H 0.0313 -0.1591 -0.1080 0.055 Uiso 1 1 calc R . .
C3 C 0.1017(2) -0.0092(6) -0.11162(18) 0.0443(12) Uani 1 1 d . . .
H3 H 0.0892 -0.0157 -0.1484 0.053 Uiso 1 1 calc R . .
C2 C 0.1530(2) 0.0823(6) -0.08236(18) 0.0403(12) Uani 1 1 d . . .
H2 H 0.1747 0.1372 -0.0998 0.048 Uiso 1 1 calc R . .
C1 C 0.1750(2) 0.0986(5) -0.02649(17) 0.0347(10) Uani 1 1 d . . .
C9 C 0.12771(19) -0.0264(5) 0.04561(17) 0.0324(10) Uani 1 1 d . . .
C10 C 0.1401(2) 0.0180(5) -0.00356(17) 0.0351(11) Uani 1 1 d . . .
C11 C 0.0873(2) -0.0794(5) -0.03485(18) 0.0380(11) Uani 1 1 d . . .
C12 C 0.0759(2) -0.1229(6) 0.01300(18) 0.0389(11) Uani 1 1 d . . .
C13 C 0.22917(19) 0.2918(5) 0.06701(17) 0.0338(10) Uani 1 1 d . . .
C14 C 0.23480(19) 0.1637(5) 0.09721(17) 0.0323(10) Uani 1 1 d . . .
H14 H 0.2630 0.0871 0.0940 0.039 Uiso 1 1 calc R . .
C15 C 0.2034(2) 0.4513(6) 0.07310(19) 0.0439(12) Uani 1 1 d . . .
H15 H 0.1567 0.4515 0.0640 0.053 Uiso 1 1 calc R . .
C16 C 0.2405(3) 0.5626(6) 0.1170(2) 0.0591(15) Uani 1 1 d . . .
H16A H 0.2168 0.6207 0.1341 0.071 Uiso 1 1 calc R . .
H16B H 0.2843 0.5325 0.1406 0.071 Uiso 1 1 calc R . .
C17 C 0.2281(3) 0.6056(6) 0.0614(2) 0.0551(15) Uani 1 1 d . . .
H17A H 0.2643 0.6015 0.0509 0.066 Uiso 1 1 calc R . .
H17B H 0.1968 0.6897 0.0444 0.066 Uiso 1 1 calc R . .
C21 C 0.31837(19) 0.1222(5) 0.03641(17) 0.0333(10) Uani 1 1 d . . .
C22 C 0.3252(2) -0.0380(6) 0.02412(18) 0.0388(11) Uani 1 1 d . . .
C23 C 0.3811(2) -0.1167(6) 0.0554(2) 0.0494(13) Uani 1 1 d . . .
H23 H 0.3854 -0.2238 0.0480 0.059 Uiso 1 1 calc R . .
C24 C 0.4304(2) -0.0461(7) 0.0966(2) 0.0511(14) Uani 1 1 d . . .
C25 C 0.4250(2) 0.1145(7) 0.10515(19) 0.0473(13) Uani 1 1 d . . .
H25 H 0.4598 0.1668 0.1314 0.057 Uiso 1 1 calc R . .
C26 C 0.3701(2) 0.1998(6) 0.07623(18) 0.0393(11) Uani 1 1 d . . .
C27 C 0.2782(2) -0.1274(6) -0.0220(2) 0.0546(14) Uani 1 1 d . . .
H27A H 0.2972 -0.2271 -0.0258 0.082 Uiso 1 1 calc R . .
H27B H 0.2672 -0.0649 -0.0540 0.082 Uiso 1 1 calc R . .
H27C H 0.2398 -0.1484 -0.0161 0.082 Uiso 1 1 calc R . .
C28 C 0.4898(3) -0.1384(8) 0.1312(2) 0.081(2) Uani 1 1 d . . .
H28A H 0.4796 -0.2064 0.1551 0.122 Uiso 1 1 calc R . .
H28B H 0.5235 -0.0650 0.1517 0.122 Uiso 1 1 calc R . .
H28C H 0.5042 -0.2028 0.1091 0.122 Uiso 1 1 calc R . .
C29 C 0.3704(2) 0.3739(6) 0.0885(2) 0.0522(14) Uani 1 1 d . . .
H29A H 0.3543 0.3889 0.1157 0.078 Uiso 1 1 calc R . .
H29B H 0.3432 0.4305 0.0567 0.078 Uiso 1 1 calc R . .
H29C H 0.4139 0.4144 0.1009 0.078 Uiso 1 1 calc R . .
C31 C 0.23541(19) 0.3784(5) -0.04108(17) 0.0351(10) Uani 1 1 d . . .
C32 C 0.2826(2) 0.4016(5) -0.06182(17) 0.0367(11) Uani 1 1 d . . .
C33 C 0.2718(2) 0.5159(5) -0.10028(18) 0.0405(11) Uani 1 1 d . . .
H33 H 0.3036 0.5322 -0.1133 0.049 Uiso 1 1 calc R . .
C34 C 0.2173(2) 0.6071(6) -0.12047(18) 0.0462(12) Uani 1 1 d . . .
C35 C 0.1705(2) 0.5777(6) -0.10173(18) 0.0447(12) Uani 1 1 d . . .
H35 H 0.1321 0.6362 -0.1158 0.054 Uiso 1 1 calc R . .
C36 C 0.1779(2) 0.4653(6) -0.06295(18) 0.0409(11) Uani 1 1 d . . .
C37 C 0.3438(2) 0.3058(6) -0.0469(2) 0.0570(15) Uani 1 1 d . . .
H37A H 0.3634 0.3295 -0.0714 0.085 Uiso 1 1 calc R . .
H37B H 0.3338 0.1936 -0.0486 0.085 Uiso 1 1 calc R . .
H37C H 0.3734 0.3331 -0.0112 0.085 Uiso 1 1 calc R . .
C38 C 0.2084(3) 0.7342(6) -0.1614(2) 0.0643(16) Uani 1 1 d . . .
H38A H 0.2424 0.7265 -0.1739 0.096 Uiso 1 1 calc R . .
H38B H 0.2098 0.8377 -0.1457 0.096 Uiso 1 1 calc R . .
H38C H 0.1672 0.7200 -0.1910 0.096 Uiso 1 1 calc R . .
C39 C 0.1193(2) 0.4418(6) -0.0503(2) 0.0550(14) Uani 1 1 d . . .
H39A H 0.1067 0.5428 -0.0406 0.083 Uiso 1 1 calc R . .
H39B H 0.1297 0.3681 -0.0210 0.083 Uiso 1 1 calc R . .
H39C H 0.0842 0.3997 -0.0812 0.083 Uiso 1 1 calc R . .
C41 C 0.1777(2) 0.2642(5) 0.16055(17) 0.0348(10) Uani 1 1 d . . .
F42 F 0.06970(13) 0.2555(4) 0.09754(12) 0.0630(8) Uani 1 1 d . . .
C42 C 0.1155(2) 0.3204(5) 0.1416(2) 0.0423(12) Uani 1 1 d . . .
F43 F 0.03235(16) 0.4825(4) 0.14433(17) 0.0941(13) Uani 1 1 d . . .
C43 C 0.0951(3) 0.4403(6) 0.1645(3) 0.0565(15) Uani 1 1 d . . .
F44 F 0.1182(2) 0.6350(4) 0.23042(17) 0.1117(15) Uani 1 1 d . . .
C44 C 0.1379(4) 0.5179(6) 0.2076(3) 0.0683(18) Uani 1 1 d . . .
F45 F 0.24420(19) 0.5456(4) 0.27012(13) 0.0871(12) Uani 1 1 d . . .
C45 C 0.2007(3) 0.4721(6) 0.2275(2) 0.0575(15) Uani 1 1 d . . .
F46 F 0.28253(13) 0.3149(3) 0.22503(12) 0.0630(8) Uani 1 1 d . . .
C46 C 0.2192(2) 0.3505(6) 0.2038(2) 0.0430(12) Uani 1 1 d . . .
C51 C 0.2512(2) 0.0021(5) 0.18815(18) 0.0354(11) Uani 1 1 d . . .
F52 F 0.32578(13) -0.0676(4) 0.15123(11) 0.0623(9) Uani 1 1 d . . .
C52 C 0.3057(2) -0.0769(6) 0.19129(18) 0.0403(11) Uani 1 1 d . . .
F53 F 0.39732(14) -0.2391(4) 0.23300(14) 0.0777(10) Uani 1 1 d . . .
C53 C 0.3449(2) -0.1674(6) 0.2339(2) 0.0483(13) Uani 1 1 d . . .
F54 F 0.36647(14) -0.2762(4) 0.31788(12) 0.0745(10) Uani 1 1 d . . .
C54 C 0.3295(2) -0.1863(6) 0.2762(2) 0.0516(13) Uani 1 1 d . . .
F55 F 0.25977(15) -0.1314(4) 0.31761(11) 0.0636(8) Uani 1 1 d . . .
C55 C 0.2755(2) -0.1134(6) 0.27571(19) 0.0461(12) Uani 1 1 d . . .
F56 F 0.18630(13) 0.0414(3) 0.23646(10) 0.0511(7) Uani 1 1 d . . .
C56 C 0.2385(2) -0.0252(5) 0.23273(18) 0.0391(11) Uani 1 1 d . . .
C61 C 0.3869(13) 0.151(4) 0.3875(11) 0.066(7) Uani 0.41(3) 1 d PDU A 1
H61 H 0.3546 0.0775 0.3693 0.079 Uiso 0.41(3) 1 calc PR A 1
C62 C 0.4224(17) 0.132(4) 0.4409(12) 0.081(11) Uani 0.41(3) 1 d PDU A 1
H62 H 0.4138 0.0464 0.4587 0.097 Uiso 0.41(3) 1 calc PR A 1
C63 C 0.4705(15) 0.238(4) 0.4684(8) 0.073(7) Uani 0.41(3) 1 d PDU A 1
H63 H 0.4983 0.2198 0.5039 0.088 Uiso 0.41(3) 1 calc PR A 1
C64 C 0.4761(11) 0.370(2) 0.4415(10) 0.060(6) Uani 0.41(3) 1 d PDU A 1
H64 H 0.5055 0.4492 0.4606 0.072 Uiso 0.41(3) 1 calc PR A 1
C65 C 0.4409(12) 0.394(3) 0.3881(10) 0.055(5) Uani 0.41(3) 1 d PDU A 1
H65 H 0.4461 0.4861 0.3711 0.065 Uiso 0.41(3) 1 calc PR A 1
C66 C 0.3977(11) 0.277(4) 0.3603(8) 0.066(6) Uani 0.41(3) 1 d PDU A 1
H66 H 0.3759 0.2835 0.3233 0.079 Uiso 0.41(3) 1 calc PR A 1
C61A C 0.3958(9) 0.103(2) 0.3980(7) 0.071(5) Uani 0.59(3) 1 d PDU A 2
H61A H 0.3741 0.0055 0.3898 0.085 Uiso 0.59(3) 1 calc PR A 2
C62A C 0.4357(13) 0.140(3) 0.4493(7) 0.085(7) Uani 0.59(3) 1 d PDU A 2
H62A H 0.4417 0.0656 0.4764 0.102 Uiso 0.59(3) 1 calc PR A 2
C63A C 0.4670(12) 0.284(3) 0.4617(8) 0.092(6) Uani 0.59(3) 1 d PDU A 2
H63A H 0.4914 0.3115 0.4973 0.110 Uiso 0.59(3) 1 calc PR A 2
C64A C 0.4622(11) 0.387(2) 0.4217(12) 0.083(5) Uani 0.59(3) 1 d PDU A 2
H64A H 0.4863 0.4809 0.4296 0.100 Uiso 0.59(3) 1 calc PR A 2
C65A C 0.4222(11) 0.352(2) 0.3700(10) 0.080(5) Uani 0.59(3) 1 d PDU A 2
H65A H 0.4182 0.4238 0.3427 0.096 Uiso 0.59(3) 1 calc PR A 2
C66A C 0.3882(9) 0.213(3) 0.3586(5) 0.070(4) Uani 0.59(3) 1 d PDU A 2
H66A H 0.3594 0.1912 0.3236 0.084 Uiso 0.59(3) 1 calc PR A 2
C71 C 0.5000 -0.5459(11) 0.2500 0.092(3) Uani 1 2 d S . .
H71 H 0.5000 -0.4345 0.2500 0.110 Uiso 1 2 calc SR . .
C72 C 0.4454(3) -0.6253(9) 0.2418(3) 0.085(2) Uani 1 1 d . . .
H72 H 0.4076 -0.5690 0.2363 0.102 Uiso 1 1 calc R . .
C73 C 0.4449(4) -0.7860(10) 0.2417(3) 0.095(2) Uani 1 1 d . . .
H73 H 0.4068 -0.8416 0.2358 0.113 Uiso 1 1 calc R . .
C74 C 0.5000 -0.8662(13) 0.2500 0.097(3) Uani 1 2 d SU . .
H74 H 0.5000 -0.9776 0.2500 0.117 Uiso 1 2 calc SR . .
C81 C 0.0000 -0.1132(12) 0.2500 0.084(3) Uani 1 2 d S . .
H81 H 0.0000 -0.2246 0.2500 0.101 Uiso 1 2 calc SR . .
C82 C 0.0409(3) -0.0337(9) 0.2353(2) 0.0758(19) Uani 1 1 d . . .
H82 H 0.0690 -0.0912 0.2247 0.091 Uiso 1 1 calc R . .
C83 C 0.0431(3) 0.1238(9) 0.2352(2) 0.0727(18) Uani 1 1 d . . .
H83 H 0.0729 0.1766 0.2253 0.087 Uiso 1 1 calc R . .
C84 C 0.0000 0.2109(12) 0.2500 0.089(3) Uani 1 2 d S . .
H84 H 0.0000 0.3223 0.2500 0.107 Uiso 1 2 calc SR . .

loop_
_atom_site_aniso_label
_atom_site_aniso_U_11
_atom_site_aniso_U_22
_atom_site_aniso_U_33
_atom_site_aniso_U_23
_atom_site_aniso_U_13
_atom_site_aniso_U_12
P1 0.0298(6) 0.0363(7) 0.0333(7) 0.0025(6) 0.0128(5) -0.0015(5)
B1 0.035(3) 0.033(3) 0.037(3) 0.000(2) 0.019(3) -0.001(2)
C8 0.036(2) 0.032(3) 0.038(3) -0.002(2) 0.017(2) -0.001(2)
C7 0.042(3) 0.048(3) 0.042(3) 0.005(2) 0.020(2) -0.002(2)
C6 0.047(3) 0.048(3) 0.060(4) 0.005(3) 0.025(3) -0.014(3)
C5 0.037(3) 0.044(3) 0.056(3) -0.002(3) 0.016(3) -0.012(2)
C4 0.035(3) 0.054(3) 0.042(3) -0.010(3) 0.008(2) -0.007(2)
C3 0.040(3) 0.060(3) 0.024(3) -0.002(2) 0.005(2) 0.001(3)
C2 0.035(3) 0.052(3) 0.033(3) -0.003(2) 0.013(2) -0.002(2)
C1 0.032(2) 0.036(3) 0.034(3) 0.004(2) 0.011(2) 0.007(2)
C9 0.028(2) 0.029(2) 0.040(3) 0.000(2) 0.014(2) -0.002(2)
C10 0.032(2) 0.034(3) 0.037(3) -0.003(2) 0.012(2) -0.002(2)
C11 0.032(2) 0.042(3) 0.036(3) -0.004(2) 0.010(2) -0.004(2)
C12 0.033(2) 0.041(3) 0.040(3) -0.003(2) 0.012(2) -0.002(2)
C13 0.030(2) 0.038(3) 0.034(3) -0.003(2) 0.014(2) -0.002(2)
C14 0.023(2) 0.036(3) 0.037(3) 0.003(2) 0.010(2) -0.0007(19)
C15 0.050(3) 0.040(3) 0.050(3) 0.008(3) 0.028(3) 0.007(2)
C16 0.080(4) 0.039(3) 0.067(4) -0.008(3) 0.039(3) -0.005(3)
C17 0.069(4) 0.038(3) 0.071(4) 0.012(3) 0.042(3) 0.012(3)
C21 0.030(2) 0.039(3) 0.034(3) 0.006(2) 0.015(2) 0.004(2)
C22 0.040(3) 0.042(3) 0.038(3) -0.002(2) 0.020(2) -0.003(2)
C23 0.044(3) 0.050(3) 0.059(4) 0.003(3) 0.026(3) 0.010(3)
C24 0.037(3) 0.065(4) 0.051(3) 0.014(3) 0.017(3) 0.013(3)
C25 0.033(3) 0.067(4) 0.038(3) -0.003(3) 0.012(2) -0.007(3)
C26 0.032(3) 0.049(3) 0.039(3) -0.001(2) 0.016(2) -0.004(2)
C27 0.051(3) 0.046(3) 0.062(4) -0.012(3) 0.018(3) 0.004(3)
C28 0.056(4) 0.092(5) 0.083(5) 0.016(4) 0.014(4) 0.021(4)
C29 0.038(3) 0.052(3) 0.063(4) -0.008(3) 0.017(3) -0.009(3)
C31 0.029(2) 0.041(3) 0.032(3) 0.003(2) 0.010(2) 0.000(2)
C32 0.038(3) 0.038(3) 0.036(3) 0.005(2) 0.016(2) -0.001(2)
C33 0.047(3) 0.043(3) 0.036(3) 0.000(2) 0.021(2) -0.006(2)
C34 0.062(3) 0.043(3) 0.034(3) 0.004(2) 0.019(3) 0.002(3)
C35 0.044(3) 0.042(3) 0.038(3) 0.006(2) 0.006(2) 0.011(2)
C36 0.035(3) 0.045(3) 0.039(3) 0.002(2) 0.011(2) 0.001(2)
C37 0.050(3) 0.071(4) 0.064(4) 0.022(3) 0.038(3) 0.013(3)
C38 0.092(4) 0.054(4) 0.057(4) 0.014(3) 0.040(4) 0.014(3)
C39 0.042(3) 0.064(4) 0.059(4) 0.016(3) 0.020(3) 0.014(3)
C41 0.038(2) 0.033(3) 0.038(3) 0.004(2) 0.020(2) -0.002(2)
F42 0.0360(15) 0.059(2) 0.079(2) 0.0052(18) 0.0088(16) 0.0051(15)
C42 0.038(3) 0.036(3) 0.057(3) 0.006(2) 0.024(3) 0.000(2)
F43 0.072(2) 0.067(2) 0.165(4) 0.029(2) 0.071(3) 0.0315(19)
C43 0.053(3) 0.043(3) 0.088(5) 0.012(3) 0.044(3) 0.013(3)
F44 0.186(4) 0.051(2) 0.154(4) -0.012(2) 0.126(4) 0.019(2)
C44 0.109(5) 0.035(3) 0.096(5) -0.001(3) 0.078(5) 0.008(4)
F45 0.146(3) 0.048(2) 0.064(2) -0.0210(18) 0.039(2) -0.025(2)
C45 0.097(5) 0.033(3) 0.051(4) -0.008(3) 0.040(4) -0.015(3)
F46 0.0491(18) 0.0522(19) 0.066(2) -0.0065(16) 0.0012(16) -0.0088(15)
C46 0.043(3) 0.037(3) 0.048(3) 0.001(2) 0.018(3) -0.002(2)
C51 0.035(2) 0.030(3) 0.041(3) -0.001(2) 0.016(2) -0.006(2)
F52 0.0558(18) 0.074(2) 0.070(2) 0.0208(17) 0.0393(17) 0.0248(16)
C52 0.040(3) 0.043(3) 0.040(3) 0.005(2) 0.018(2) 0.001(2)
F53 0.0535(19) 0.078(2) 0.102(3) 0.026(2) 0.0311(19) 0.0278(18)
C53 0.033(3) 0.041(3) 0.069(4) 0.007(3) 0.018(3) 0.005(2)
F54 0.0618(19) 0.070(2) 0.067(2) 0.0318(19) 0.0012(17) 0.0045(18)
C54 0.042(3) 0.043(3) 0.051(3) 0.012(3) -0.001(3) -0.005(2)
F55 0.086(2) 0.063(2) 0.0394(18) 0.0110(16) 0.0227(17) -0.0051(18)
C55 0.049(3) 0.046(3) 0.035(3) 0.001(3) 0.009(3) -0.014(3)
F56 0.0578(17) 0.0556(18) 0.0507(18) 0.0040(15) 0.0330(15) 0.0041(15)
C56 0.035(3) 0.038(3) 0.040(3) 0.001(2) 0.011(2) -0.001(2)
C61 0.068(10) 0.067(11) 0.058(10) -0.006(8) 0.020(8) -0.006(8)
C62 0.080(13) 0.087(13) 0.084(14) -0.007(9) 0.041(9) -0.005(8)
C63 0.078(11) 0.076(11) 0.070(10) -0.008(8) 0.036(8) 0.001(8)
C64 0.060(9) 0.063(9) 0.055(9) 0.001(7) 0.020(7) 0.015(7)
C65 0.052(9) 0.065(9) 0.044(9) -0.001(7) 0.016(7) 0.021(7)
C66 0.054(9) 0.071(11) 0.067(9) -0.004(8) 0.019(7) -0.001(8)
C61A 0.062(7) 0.072(8) 0.071(9) 0.003(6) 0.020(6) 0.001(7)
C62A 0.080(10) 0.099(11) 0.081(10) -0.008(7) 0.037(7) -0.011(7)
C63A 0.096(9) 0.099(10) 0.081(9) -0.012(7) 0.038(7) 0.012(8)
C64A 0.070(9) 0.096(9) 0.093(10) -0.009(8) 0.041(8) -0.007(7)
C65A 0.084(9) 0.066(8) 0.092(9) -0.010(7) 0.038(7) -0.006(7)
C66A 0.072(7) 0.066(8) 0.070(8) 0.011(6) 0.027(6) 0.003(6)
C71 0.084(7) 0.056(6) 0.149(10) 0.000 0.060(7) 0.000
C72 0.061(4) 0.085(5) 0.109(6) 0.004(5) 0.034(4) 0.005(4)
C73 0.102(6) 0.104(6) 0.079(5) -0.020(5) 0.039(5) -0.047(5)
C74 0.142(8) 0.075(6) 0.082(6) 0.000 0.053(6) 0.000
C81 0.088(7) 0.081(7) 0.085(7) 0.000 0.037(6) 0.000
C82 0.068(4) 0.102(6) 0.067(5) 0.009(4) 0.038(4) 0.011(4)
C83 0.052(4) 0.099(6) 0.064(4) 0.011(4) 0.021(3) -0.016(4)
C84 0.094(8) 0.061(6) 0.067(7) 0.000 -0.016(6) 0.000

loop_
_atom_type_symbol
_atom_type_description
_atom_type_scat_dispersion_real
_atom_type_scat_dispersion_imag
_atom_type_scat_source
C C 0.0033 0.0016 'International Tables Vol C Tables 4.2.6.8 and 6.1.1.4'
H H 0.0000 0.0000 'International Tables Vol C Tables 4.2.6.8 and 6.1.1.4'
B B 0.0013 0.0007 'International Tables Vol C Tables 4.2.6.8 and 6.1.1.4'
F F 0.0171 0.0103 'International Tables Vol C Tables 4.2.6.8 and 6.1.1.4'
P P 0.1023 0.0942 'International Tables Vol C Tables 4.2.6.8 and 6.1.1.4'

loop_
_geom_angle_atom_site_label_1
_geom_angle_atom_site_label_2
_geom_angle_atom_site_label_3
_geom_angle
_geom_angle_site_symmetry_1
C1 P1 C31 103.0(2) .
C1 P1 C13 104.40(19) .
C31 P1 C13 118.4(2) .
C1 P1 C21 111.8(2) .
C31 P1 C21 115.33(18) .
C13 P1 C21 103.49(19) .
C14 B1 C41 112.7(4) .
C14 B1 C8 99.9(3) .
C41 B1 C8 112.9(3) .
C14 B1 C51 114.2(3) .
C41 B1 C51 109.5(4) .
C8 B1 C51 107.3(4) .
C9 C8 C7 111.7(4) .
C9 C8 B1 125.9(4) .
C7 C8 B1 122.4(4) .
C6 C7 C8 124.5(4) .
C6 C7 H7 117.7 .
C8 C7 H7 117.7 .
C7 C6 C5 121.7(4) .
C7 C6 H6 119.2 .
C5 C6 H6 119.2 .
C12 C5 C6 115.2(4) .
C12 C5 H5 122.4 .
C6 C5 H5 122.4 .
C11 C4 C3 115.8(4) .
C11 C4 H4 122.1 .
C3 C4 H4 122.1 .
C2 C3 C4 121.7(4) .
C2 C3 H3 119.1 .
C4 C3 H3 119.1 .
C3 C2 C1 122.7(4) .
C3 C2 H2 118.7 .
C1 C2 H2 118.7 .
C10 C1 C2 115.7(4) .
C10 C1 P1 124.8(3) .
C2 C1 P1 119.3(3) .
C8 C9 C12 124.3(4) .
C8 C9 C10 146.6(4) .
C12 C9 C10 89.0(3) .
C1 C10 C11 120.5(4) .
C1 C10 C9 150.4(4) .
C11 C10 C9 89.1(3) .
C4 C11 C10 123.5(4) .
C4 C11 C12 145.8(4) .
C10 C11 C12 90.7(4) .
C5 C12 C9 122.5(4) .
C5 C12 C11 146.1(4) .
C9 C12 C11 91.3(3) .
C14 C13 C15 126.6(4) .
C14 C13 P1 108.1(3) .
C15 C13 P1 124.2(3) .
C13 C14 B1 133.8(4) .
C13 C14 H14 113.1 .
B1 C14 H14 113.1 .
C16 C15 C17 59.6(3) .
C16 C15 C13 122.3(4) .
C17 C15 C13 123.6(4) .
C16 C15 H15 113.6 .
C17 C15 H15 113.6 .
C13 C15 H15 113.6 .
C17 C16 C15 60.5(3) .
C17 C16 H16A 117.7 .
C15 C16 H16A 117.7 .
C17 C16 H16B 117.7 .
C15 C16 H16B 117.7 .
H16A C16 H16B 114.8 .
C16 C17 C15 59.9(3) .
C16 C17 H17A 117.8 .
C15 C17 H17A 117.8 .
C16 C17 H17B 117.8 .
C15 C17 H17B 117.8 .
H17A C17 H17B 114.9 .
C26 C21 C22 119.5(4) .
C26 C21 P1 116.8(3) .
C22 C21 P1 123.3(4) .
C23 C22 C21 118.0(5) .
C23 C22 C27 116.8(4) .
C21 C22 C27 125.1(4) .
C24 C23 C22 123.2(5) .
C24 C23 H23 118.4 .
C22 C23 H23 118.4 .
C23 C24 C25 117.7(5) .
C23 C24 C28 121.5(5) .
C25 C24 C28 120.7(5) .
C26 C25 C24 122.1(5) .
C26 C25 H25 119.0 .
C24 C25 H25 119.0 .
C25 C26 C21 119.1(4) .
C25 C26 C29 117.2(5) .
C21 C26 C29 123.7(4) .
C22 C27 H27A 109.5 .
C22 C27 H27B 109.5 .
H27A C27 H27B 109.5 .
C22 C27 H27C 109.5 .
H27A C27 H27C 109.5 .
H27B C27 H27C 109.5 .
C24 C28 H28A 109.5 .
C24 C28 H28B 109.5 .
H28A C28 H28B 109.5 .
C24 C28 H28C 109.5 .
H28A C28 H28C 109.5 .
H28B C28 H28C 109.5 .
C26 C29 H29A 109.5 .
C26 C29 H29B 109.5 .
H29A C29 H29B 109.5 .
C26 C29 H29C 109.5 .
H29A C29 H29C 109.5 .
H29B C29 H29C 109.5 .
C36 C31 C32 118.7(4) .
C36 C31 P1 117.3(3) .
C32 C31 P1 123.8(3) .
C33 C32 C31 118.6(4) .
C33 C32 C37 115.9(4) .
C31 C32 C37 125.4(4) .
C34 C33 C32 123.5(4) .
C34 C33 H33 118.2 .
C32 C33 H33 118.2 .
C33 C34 C35 117.1(4) .
C33 C34 C38 121.8(4) .
C35 C34 C38 121.1(5) .
C34 C35 C36 122.6(4) .
C34 C35 H35 118.7 .
C36 C35 H35 118.7 .
C35 C36 C31 119.2(4) .
C35 C36 C39 114.9(4) .
C31 C36 C39 125.8(4) .
C32 C37 H37A 109.5 .
C32 C37 H37B 109.5 .
H37A C37 H37B 109.5 .
C32 C37 H37C 109.5 .
H37A C37 H37C 109.5 .
H37B C37 H37C 109.5 .
C34 C38 H38A 109.5 .
C34 C38 H38B 109.5 .
H38A C38 H38B 109.5 .
C34 C38 H38C 109.5 .
H38A C38 H38C 109.5 .
H38B C38 H38C 109.5 .
C36 C39 H39A 109.5 .
C36 C39 H39B 109.5 .
H39A C39 H39B 109.5 .
C36 C39 H39C 109.5 .
H39A C39 H39C 109.5 .
H39B C39 H39C 109.5 .
C42 C41 C46 112.5(4) .
C42 C41 B1 126.7(4) .
C46 C41 B1 120.8(4) .
F42 C42 C43 115.6(4) .
F42 C42 C41 119.9(4) .
C43 C42 C41 124.5(5) .
F43 C43 C44 119.8(5) .
F43 C43 C42 120.1(6) .
C44 C43 C42 120.1(5) .
F44 C44 C43 120.4(6) .
F44 C44 C45 120.9(7) .
C43 C44 C45 118.7(5) .
F45 C45 C44 120.2(5) .
F45 C45 C46 120.2(6) .
C44 C45 C46 119.5(5) .
F46 C46 C45 116.0(5) .
F46 C46 C41 119.4(4) .
C45 C46 C41 124.6(5) .
C52 C51 C56 111.6(4) .
C52 C51 B1 126.2(4) .
C56 C51 B1 122.2(4) .
F52 C52 C51 120.7(4) .
F52 C52 C53 114.3(4) .
C51 C52 C53 124.9(4) .
F53 C53 C54 120.2(5) .
F53 C53 C52 120.1(4) .
C54 C53 C52 119.7(4) .
F54 C54 C53 120.6(5) .
F54 C54 C55 120.6(5) .
C53 C54 C55 118.8(5) .
F55 C55 C56 121.4(4) .
F55 C55 C54 119.3(5) .
C56 C55 C54 119.3(4) .
F56 C56 C55 114.3(4) .
F56 C56 C51 120.1(4) .
C55 C56 C51 125.7(4) .
C62 C61 C66 121.2(16) .
C62 C61 H61 119.4 .
C66 C61 H61 119.4 .
C61 C62 C63 120.5(16) .
C61 C62 H62 119.8 .
C63 C62 H62 119.8 .
C62 C63 C64 117.0(16) .
C62 C63 H63 121.5 .
C64 C63 H63 121.5 .
C63 C64 C65 123.6(16) .
C63 C64 H64 118.2 .
C65 C64 H64 118.2 .
C64 C65 C66 117.7(15) .
C64 C65 H65 121.1 .
C66 C65 H65 121.1 .
C61 C66 C65 119.3(15) .
C61 C66 H66 120.4 .
C65 C66 H66 120.4 .
C62A C61A C66A 118.8(12) .
C62A C61A H61A 120.6 .
C66A C61A H61A 120.6 .
C61A C62A C63A 120.8(13) .
C61A C62A H62A 119.6 .
C63A C62A H62A 119.6 .
C64A C63A C62A 119.4(13) .
C64A C63A H63A 120.3 .
C62A C63A H63A 120.3 .
C63A C64A C65A 120.3(13) .
C63A C64A H64A 119.8 .
C65A C64A H64A 119.8 .
C66A C65A C64A 119.5(13) .
C66A C65A H65A 120.3 .
C64A C65A H65A 120.3 .
C65A C66A C61A 120.9(12) .
C65A C66A H66A 119.6 .
C61A C66A H66A 119.6 .
C72 C71 C72 120.5(9) 2_655
C72 C71 H71 119.7 2_655
C72 C71 H71 119.7 .
C71 C72 C73 120.2(7) .
C71 C72 H72 119.9 .
C73 C72 H72 119.9 .
C72 C73 C74 119.3(8) .
C72 C73 H73 120.3 .
C74 C73 H73 120.3 .
C73 C74 C73 120.5(11) 2_655
C73 C74 H74 119.8 2_655
C73 C74 H74 119.8 .
C82 C81 C82 119.9(10) 2
C82 C81 H81 120.1 2
C82 C81 H81 120.1 .
C83 C82 C81 122.2(7) .
C83 C82 H82 118.9 .
C81 C82 H82 118.9 .
C82 C83 C84 119.2(6) .
C82 C83 H83 120.4 .
C84 C83 H83 120.4 .
C83 C84 C83 117.4(9) 2
C83 C84 H84 121.3 2
C83 C84 H84 121.3 .

loop_
_geom_bond_atom_site_label_1
_geom_bond_atom_site_label_2
_geom_bond_distance
_geom_bond_site_symmetry_2
P1 C1 1.811(5) .
P1 C31 1.818(4) .
P1 C13 1.827(4) .
P1 C21 1.838(4) .
B1 C14 1.613(6) .
B1 C41 1.635(6) .
B1 C8 1.657(7) .
B1 C51 1.658(7) .
C8 C9 1.371(6) .
C8 C7 1.430(6) .
C7 C6 1.373(6) .
C7 H7 0.9400 .
C6 C5 1.404(6) .
C6 H6 0.9400 .
C5 C12 1.360(6) .
C5 H5 0.9400 .
C4 C11 1.355(6) .
C4 C3 1.418(6) .
C4 H4 0.9400 .
C3 C2 1.360(6) .
C3 H3 0.9400 .
C2 C1 1.423(6) .
C2 H2 0.9400 .
C1 C10 1.380(5) .
C9 C12 1.416(6) .
C9 C10 1.540(6) .
C10 C11 1.423(6) .
C11 C12 1.492(6) .
C13 C14 1.339(6) .
C13 C15 1.504(6) .
C14 H14 0.9400 .
C15 C16 1.494(7) .
C15 C17 1.504(6) .
C15 H15 0.9900 .
C16 C17 1.489(7) .
C16 H16A 0.9800 .
C16 H16B 0.9800 .
C17 H17A 0.9800 .
C17 H17B 0.9800 .
C21 C26 1.406(6) .
C21 C22 1.417(6) .
C22 C23 1.385(6) .
C22 C27 1.494(6) .
C23 C24 1.370(7) .
C23 H23 0.9400 .
C24 C25 1.389(7) .
C24 C28 1.517(7) .
C25 C26 1.382(6) .
C25 H25 0.9400 .
C26 C29 1.506(6) .
C27 H27A 0.9700 .
C27 H27B 0.9700 .
C27 H27C 0.9700 .
C28 H28A 0.9700 .
C28 H28B 0.9700 .
C28 H28C 0.9700 .
C29 H29A 0.9700 .
C29 H29B 0.9700 .
C29 H29C 0.9700 .
C31 C36 1.406(6) .
C31 C32 1.421(5) .
C32 C33 1.381(6) .
C32 C37 1.519(6) .
C33 C34 1.373(6) .
C33 H33 0.9400 .
C34 C35 1.383(6) .
C34 C38 1.511(6) .
C35 C36 1.388(6) .
C35 H35 0.9400 .
C36 C39 1.524(6) .
C37 H37A 0.9700 .
C37 H37B 0.9700 .
C37 H37C 0.9700 .
C38 H38A 0.9700 .
C38 H38B 0.9700 .
C38 H38C 0.9700 .
C39 H39A 0.9700 .
C39 H39B 0.9700 .
C39 H39C 0.9700 .
C41 C42 1.381(6) .
C41 C46 1.391(6) .
F42 C42 1.356(5) .
C42 C43 1.370(7) .
F43 C43 1.355(6) .
C43 C44 1.362(8) .
F44 C44 1.343(6) .
C44 C45 1.365(8) .
F45 C45 1.343(6) .
C45 C46 1.372(7) .
F46 C46 1.354(5) .
C51 C52 1.382(6) .
C51 C56 1.392(6) .
F52 C52 1.359(5) .
C52 C53 1.383(6) .
F53 C53 1.349(5) .
C53 C54 1.358(7) .
F54 C54 1.350(5) .
C54 C55 1.370(7) .
F55 C55 1.352(5) .
C55 C56 1.364(6) .
F56 C56 1.357(5) .
C61 C62 1.373(13) .
C61 C66 1.379(13) .
C61 H61 0.9400 .
C62 C63 1.377(13) .
C62 H62 0.9400 .
C63 C64 1.378(13) .
C63 H63 0.9400 .
C64 C65 1.379(13) .
C64 H64 0.9400 .
C65 C66 1.384(13) .
C65 H65 0.9400 .
C66 H66 0.9400 .
C61A C62A 1.373(12) .
C61A C66A 1.383(12) .
C61A H61A 0.9400 .
C62A C63A 1.381(12) .
C62A H62A 0.9400 .
C63A C64A 1.375(12) .
C63A H63A 0.9400 .
C64A C65A 1.378(12) .
C64A H64A 0.9400 .
C65A C66A 1.375(12) .
C65A H65A 0.9400 .
C66A H66A 0.9400 .
C71 C72 1.350(8) 2_655
C71 C72 1.350(8) .
C71 H71 0.9400 .
C72 C73 1.355(9) .
C72 H72 0.9400 .
C73 C74 1.361(9) .
C73 H73 0.9400 .
C74 C73 1.361(9) 2_655
C74 H74 0.9400 .
C81 C82 1.337(8) 2
C81 C82 1.337(8) .
C81 H81 0.9400 .
C82 C83 1.330(9) .
C82 H82 0.9400 .
C83 C84 1.413(8) .
C83 H83 0.9400 .
C84 C83 1.413(8) 2
C84 H84 0.9400 .

loop_
_geom_torsion_atom_site_label_1
_geom_torsion_atom_site_label_2
_geom_torsion_atom_site_label_3
_geom_torsion_atom_site_label_4
_geom_torsion
_geom_torsion_site_symmetry_1
_geom_torsion_site_symmetry_4
C14 B1 C8 C9 -6.0(6) . .
C41 B1 C8 C9 113.9(5) . .
C51 B1 C8 C9 -125.3(4) . .
C14 B1 C8 C7 173.4(4) . .
C41 B1 C8 C7 -66.7(5) . .
C51 B1 C8 C7 54.1(5) . .
C9 C8 C7 C6 -2.4(7) . .
B1 C8 C7 C6 178.1(4) . .
C8 C7 C6 C5 1.1(8) . .
C7 C6 C5 C12 0.5(7) . .
C11 C4 C3 C2 0.3(7) . .
C4 C3 C2 C1 0.0(7) . .
C3 C2 C1 C10 -1.5(7) . .
C3 C2 C1 P1 -177.5(4) . .
C31 P1 C1 C10 -147.1(4) . .
C13 P1 C1 C10 -22.8(4) . .
C21 P1 C1 C10 88.4(4) . .
C31 P1 C1 C2 28.5(4) . .
C13 P1 C1 C2 152.9(3) . .
C21 P1 C1 C2 -95.9(4) . .
C7 C8 C9 C12 2.4(6) . .
B1 C8 C9 C12 -178.1(4) . .
C7 C8 C9 C10 178.1(6) . .
B1 C8 C9 C10 -2.4(10) . .
C2 C1 C10 C11 2.6(6) . .
P1 C1 C10 C11 178.3(3) . .
C2 C1 C10 C9 -177.8(7) . .
P1 C1 C10 C9 -2.0(10) . .
C8 C9 C10 C1 4.3(13) . .
C12 C9 C10 C1 -179.2(8) . .
C8 C9 C10 C11 -176.0(7) . .
C12 C9 C10 C11 0.5(3) . .
C3 C4 C11 C10 0.9(7) . .
C3 C4 C11 C12 177.6(6) . .
C1 C10 C11 C4 -2.4(7) . .
C9 C10 C11 C4 177.8(5) . .
C1 C10 C11 C12 179.4(4) . .
C9 C10 C11 C12 -0.4(3) . .
C6 C5 C12 C9 -0.5(7) . .
C6 C5 C12 C11 -177.5(6) . .
C8 C9 C12 C5 -1.1(7) . .
C10 C9 C12 C5 -178.8(5) . .
C8 C9 C12 C11 177.2(4) . .
C10 C9 C12 C11 -0.4(3) . .
C4 C11 C12 C5 0.6(13) . .
C10 C11 C12 C5 177.9(7) . .
C4 C11 C12 C9 -176.8(7) . .
C10 C11 C12 C9 0.5(4) . .
C1 P1 C13 C14 64.9(3) . .
C31 P1 C13 C14 178.8(3) . .
C21 P1 C13 C14 -52.2(3) . .
C1 P1 C13 C15 -103.4(4) . .
C31 P1 C13 C15 10.4(4) . .
C21 P1 C13 C15 139.5(4) . .
C15 C13 C14 B1 17.8(8) . .
P1 C13 C14 B1 -150.2(4) . .
C41 B1 C14 C13 -21.7(7) . .
C8 B1 C14 C13 98.3(5) . .
C51 B1 C14 C13 -147.6(5) . .
C14 C13 C15 C16 73.2(6) . .
P1 C13 C15 C16 -120.7(4) . .
C14 C13 C15 C17 145.7(5) . .
P1 C13 C15 C17 -48.1(6) . .
C13 C15 C16 C17 112.8(4) . .
C13 C15 C17 C16 -110.7(5) . .
C1 P1 C21 C26 -162.7(3) . .
C31 P1 C21 C26 80.1(4) . .
C13 P1 C21 C26 -50.9(4) . .
C1 P1 C21 C22 10.0(4) . .
C31 P1 C21 C22 -107.3(4) . .
C13 P1 C21 C22 121.8(4) . .
C26 C21 C22 C23 5.8(6) . .
P1 C21 C22 C23 -166.6(3) . .
C26 C21 C22 C27 -170.7(4) . .
P1 C21 C22 C27 16.8(6) . .
C21 C22 C23 C24 -1.7(7) . .
C27 C22 C23 C24 175.2(4) . .
C22 C23 C24 C25 -3.7(7) . .
C22 C23 C24 C28 177.6(5) . .
C23 C24 C25 C26 5.0(7) . .
C28 C24 C25 C26 -176.3(4) . .
C24 C25 C26 C21 -0.9(7) . .
C24 C25 C26 C29 -179.0(4) . .
C22 C21 C26 C25 -4.6(6) . .
P1 C21 C26 C25 168.3(3) . .
C22 C21 C26 C29 173.4(4) . .
P1 C21 C26 C29 -13.7(6) . .
C1 P1 C31 C36 58.8(4) . .
C13 P1 C31 C36 -55.7(4) . .
C21 P1 C31 C36 -179.1(3) . .
C1 P1 C31 C32 -115.7(4) . .
C13 P1 C31 C32 129.7(4) . .
C21 P1 C31 C32 6.3(5) . .
C36 C31 C32 C33 4.1(7) . .
P1 C31 C32 C33 178.6(3) . .
C36 C31 C32 C37 -173.2(5) . .
P1 C31 C32 C37 1.3(7) . .
C31 C32 C33 C34 -1.3(7) . .
C37 C32 C33 C34 176.3(5) . .
C32 C33 C34 C35 -1.8(7) . .
C32 C33 C34 C38 178.2(5) . .
C33 C34 C35 C36 2.1(7) . .
C38 C34 C35 C36 -178.0(5) . .
C34 C35 C36 C31 0.8(7) . .
C34 C35 C36 C39 -175.9(5) . .
C32 C31 C36 C35 -3.9(7) . .
P1 C31 C36 C35 -178.7(4) . .
C32 C31 C36 C39 172.4(5) . .
P1 C31 C36 C39 -2.5(7) . .
C14 B1 C41 C42 96.8(5) . .
C8 B1 C41 C42 -15.5(6) . .
C51 B1 C41 C42 -134.9(4) . .
C14 B1 C41 C46 -84.3(5) . .
C8 B1 C41 C46 163.5(4) . .
C51 B1 C41 C46 44.0(5) . .
C46 C41 C42 F42 176.0(4) . .
B1 C41 C42 F42 -5.0(7) . .
C46 C41 C42 C43 -4.4(6) . .
B1 C41 C42 C43 174.6(4) . .
F42 C42 C43 F43 2.6(7) . .
C41 C42 C43 F43 -177.0(4) . .
F42 C42 C43 C44 -177.2(4) . .
C41 C42 C43 C44 3.2(8) . .
F43 C43 C44 F44 0.5(8) . .
C42 C43 C44 F44 -179.7(4) . .
F43 C43 C44 C45 179.4(5) . .
C42 C43 C44 C45 -0.9(8) . .
F44 C44 C45 F45 -0.9(8) . .
C43 C44 C45 F45 -179.7(5) . .
F44 C44 C45 C46 179.0(4) . .
C43 C44 C45 C46 0.2(8) . .
F45 C45 C46 F46 -1.7(7) . .
C44 C45 C46 F46 178.4(4) . .
F45 C45 C46 C41 178.1(4) . .
C44 C45 C46 C41 -1.8(8) . .
C42 C41 C46 F46 -176.5(4) . .
B1 C41 C46 F46 4.4(6) . .
C42 C41 C46 C45 3.7(7) . .
B1 C41 C46 C45 -175.4(4) . .
C14 B1 C51 C52 -15.9(6) . .
C41 B1 C51 C52 -143.4(4) . .
C8 B1 C51 C52 93.8(5) . .
C14 B1 C51 C56 166.1(4) . .
C41 B1 C51 C56 38.6(5) . .
C8 B1 C51 C56 -84.2(5) . .
C56 C51 C52 F52 179.0(4) . .
B1 C51 C52 F52 0.8(7) . .
C56 C51 C52 C53 -2.4(7) . .
B1 C51 C52 C53 179.5(4) . .
F52 C52 C53 F53 -0.9(7) . .
C51 C52 C53 F53 -179.6(4) . .
F52 C52 C53 C54 -179.5(4) . .
C51 C52 C53 C54 1.7(8) . .
F53 C53 C54 F54 0.3(7) . .
C52 C53 C54 F54 178.9(4) . .
F53 C53 C54 C55 -179.3(4) . .
C52 C53 C54 C55 -0.6(7) . .
F54 C54 C55 F55 0.5(7) . .
C53 C54 C55 F55 -180.0(4) . .
F54 C54 C55 C56 -179.0(4) . .
C53 C54 C55 C56 0.6(7) . .
F55 C55 C56 F56 0.5(6) . .
C54 C55 C56 F56 179.9(4) . .
F55 C55 C56 C51 179.0(4) . .
C54 C55 C56 C51 -1.5(8) . .
C52 C51 C56 F56 -179.2(4) . .
B1 C51 C56 F56 -1.0(6) . .
C52 C51 C56 C55 2.3(7) . .
B1 C51 C56 C55 -179.5(4) . .
C66 C61 C62 C63 -1(6) . .
C61 C62 C63 C64 7(6) . .
C62 C63 C64 C65 -7(5) . .
C63 C64 C65 C66 0(4) . .
C62 C61 C66 C65 -6(4) . .
C64 C65 C66 C61 6(4) . .
C66A C61A C62A C63A 1(4) . .
C61A C62A C63A C64A -5(4) . .
C62A C63A C64A C65A 6(4) . .
C63A C64A C65A C66A -1(3) . .
C64A C65A C66A C61A -3(3) . .
C62A C61A C66A C65A 3(3) . .
C72 C71 C72 C73 -0.1(5) 2_655 .
C71 C72 C73 C74 0.3(10) . .
C72 C73 C74 C73 -0.1(5) . 2_655
C82 C81 C82 C83 0.7(5) 2 .
C81 C82 C83 C84 -1.3(10) . .
C82 C83 C84 C83 0.6(5) . 2
